data_4128015
loop_
_publ_author_name
'Hong, Seung Youn'
'Chang, Sukbok'

_publ_section_title
;
 Stereodefined Access to Lactams via Olefin Difunctionalization: Iridium
 Nitrenoids as a Motif of LUMO-Controlled Dipoles.
;
_journal_issue 26
_journal_name_full 'Journal of the American Chemical Society'
_journal_page_first 10399
_journal_page_last 10408
_journal_paper_doi 10.1021/jacs.9b04317
_journal_volume 141
_journal_year 2019
_chemical_formula_sum 'C64.82 H48.65 B Cl1.65 F24 Ir N3 O3'
_chemical_formula_weight 1635.12
_space_group_crystal_system monoclinic
_space_group_IT_number 14
_space_group_name_Hall '-P 2yn'
_space_group_name_H-M_alt 'P 1 21/n 1'
_symmetry_space_group_name_Hall '-P 2yn'
_symmetry_space_group_name_H-M 'P 1 21/n 1'
_atom_sites_solution_hydrogens mixed
_audit_creation_method SHELXL-2018/3
_cell_angle_alpha 90
_cell_angle_beta 90.91(3)
_cell_angle_gamma 90
_cell_formula_units_Z 4
_cell_length_a 12.818(3)
_cell_length_b 14.861(3)
_cell_length_c 35.425(7)
_cell_measurement_reflns_used 140476
_cell_measurement_temperature 298(2)
_cell_measurement_theta_max 33.941
_cell_measurement_theta_min 0.384
_cell_volume 6747(2)
_computing_cell_refinement HKL3000sm
_computing_data_collection 'PAL BL2D-SMDC Program'
_computing_data_reduction HKL3000sm
_computing_structure_refinement SHELXL
_computing_structure_solution SHELXS
_diffrn_ambient_temperature 298(2)
_diffrn_measured_fraction_theta_full 0.983
_diffrn_measured_fraction_theta_max 0.836
_diffrn_measurement_device_type 'Rayonix MX225HS CCD area detector'
_diffrn_measurement_method 'omega scan'
_diffrn_radiation_type synchrotron
_diffrn_radiation_wavelength 0.670
_diffrn_reflns_av_R_equivalents 0.0629
_diffrn_reflns_av_unetI/netI 0.0770
_diffrn_reflns_Laue_measured_fraction_full 0.983
_diffrn_reflns_Laue_measured_fraction_max 0.836
_diffrn_reflns_limit_h_max 20
_diffrn_reflns_limit_h_min -20
_diffrn_reflns_limit_k_max 23
_diffrn_reflns_limit_k_min -23
_diffrn_reflns_limit_l_max 53
_diffrn_reflns_limit_l_min -53
_diffrn_reflns_number 94328
_diffrn_reflns_point_group_measured_fraction_full 0.983
_diffrn_reflns_point_group_measured_fraction_max 0.836
_diffrn_reflns_theta_full 23.703
_diffrn_reflns_theta_max 33.624
_diffrn_reflns_theta_min 1.401
_diffrn_source 'PLSII 2D bending magnet'
_exptl_absorpt_coefficient_mu 1.845
_exptl_absorpt_correction_T_max 1.000
_exptl_absorpt_correction_T_min 0.943
_exptl_absorpt_correction_type empirical
_exptl_absorpt_process_details 'HKL3000sm Scalepack'
_exptl_crystal_colour yellow
_exptl_crystal_density_diffrn 1.610
_exptl_crystal_description plate
_exptl_crystal_F_000 3235
_exptl_crystal_size_max 0.072
_exptl_crystal_size_mid 0.070
_exptl_crystal_size_min 0.034
_refine_diff_density_max 1.264
_refine_diff_density_min -2.112
_refine_diff_density_rms 0.103
_refine_ls_extinction_method none
_refine_ls_goodness_of_fit_ref 0.998
_refine_ls_hydrogen_treatment mixed
_refine_ls_matrix_type full
_refine_ls_number_parameters 1114
_refine_ls_number_reflns 26674
_refine_ls_number_restraints 1735
_refine_ls_restrained_S_all 1.003
_refine_ls_R_factor_all 0.1008
_refine_ls_R_factor_gt 0.0523
_refine_ls_shift/su_max 0.006
_refine_ls_shift/su_mean 0.000
_refine_ls_structure_factor_coef Fsqd
_refine_ls_weighting_details 'w=1/[\s^2^(Fo^2^)+(0.0899P)^2^] where P=(Fo^2^+2Fc^2^)/3'
_refine_ls_weighting_scheme calc
_refine_ls_wR_factor_gt 0.1372
_refine_ls_wR_factor_ref 0.1563
_reflns_Friedel_coverage 0.000
_reflns_number_gt 15144
_reflns_number_total 26674
_reflns_threshold_expression 'I > 2\s(I)'
_cod_data_source_file ja9b04317_si_003.cif
_cod_data_source_block P091_014RT
_cod_database_code 4128015
_shelx_shelxl_version_number 2018/3
_shelx_space_group_comment
;
The symmetry employed for this shelxl refinement is uniquely defined
by the following loop, which should always be used as a source of
symmetry information in preference to the above space-group names.
They are only intended as comments.
;
_shelx_estimated_absorpt_t_min 0.879
_shelx_estimated_absorpt_t_max 0.940

loop_
_space_group_symop_operation_xyz
'x, y, z'
'-x+1/2, y+1/2, -z+1/2'
'-x, -y, -z'
'x-1/2, -y-1/2, z-1/2'

loop_
_atom_site_label
_atom_site_type_symbol
_atom_site_fract_x
_atom_site_fract_y
_atom_site_fract_z
_atom_site_U_iso_or_equiv
_atom_site_adp_type
_atom_site_occupancy
_atom_site_site_symmetry_order
_atom_site_calc_flag
_atom_site_refinement_flags_posn
_atom_site_refinement_flags_adp
_atom_site_refinement_flags_occupancy
_atom_site_disorder_assembly
_atom_site_disorder_group
Ir1 Ir 1.06632(2) 0.14747(2) 0.40698(2) 0.04606(5) Uani 1 1 d . U . . .
N1 N 0.9138(2) 0.1246(2) 0.42401(7) 0.0479(6) Uani 1 1 d . U . . .
C1 C 0.8859(3) 0.1122(3) 0.45967(9) 0.0596(8) Uani 1 1 d . U . . .
H1 H 0.937402 0.100300 0.477796 0.072 Uiso 1 1 calc R U . . .
C2 C 0.7814(3) 0.1164(3) 0.47083(11) 0.0691(10) Uani 1 1 d . U . . .
H2 H 0.764423 0.107023 0.495954 0.083 Uiso 1 1 calc R U . . .
C3 C 0.7051(3) 0.1342(3) 0.44474(12) 0.0684(10) Uani 1 1 d . U . . .
H3 H 0.636353 0.141198 0.452230 0.082 Uiso 1 1 calc R U . . .
C4 C 0.7304(3) 0.1419(2) 0.40665(11) 0.0592(9) Uani 1 1 d . U . . .
C5 C 0.8375(3) 0.1365(2) 0.39687(9) 0.0472(7) Uani 1 1 d . U . . .
C6 C 0.8664(3) 0.1386(2) 0.35911(9) 0.0506(7) Uani 1 1 d . U . . .
C7 C 0.7923(4) 0.1494(3) 0.33126(12) 0.0704(11) Uani 1 1 d . U . . .
H7 H 0.811829 0.151229 0.306092 0.084 Uiso 1 1 calc R U . . .
C8 C 0.6853(4) 0.1577(3) 0.34087(14) 0.0823(14) Uani 1 1 d . U . . .
H8 H 0.635351 0.166788 0.321912 0.099 Uiso 1 1 calc R U . . .
C9 C 0.6555(3) 0.1526(3) 0.37708(13) 0.0674(11) Uani 1 1 d . U . . .
H9 H 0.585048 0.156128 0.382776 0.081 Uiso 1 1 calc R U . . .
N2 N 0.9760(2) 0.1161(2) 0.35116(7) 0.0518(6) Uani 1 1 d . U . . .
C10 C 1.0155(4) 0.1767(3) 0.32215(10) 0.0637(9) Uani 1 1 d . U . . .
O1 O 0.9853(3) 0.2515(2) 0.31816(8) 0.0838(9) Uani 1 1 d . U . . .
O2 O 1.0909(3) 0.1373(2) 0.30321(9) 0.0846(10) Uani 1 1 d . U . . .
C11 C 1.1283(6) 0.1893(5) 0.27130(17) 0.140(3) Uani 1 1 d . U . . .
H11A H 1.100115 0.164577 0.248267 0.209 Uiso 1 1 calc R U . . .
H11B H 1.203129 0.186700 0.270838 0.209 Uiso 1 1 calc R U . . .
H11C H 1.106375 0.250708 0.273752 0.209 Uiso 1 1 calc R U . . .
C12 C 0.9891(3) 0.0137(2) 0.34073(9) 0.0534(7) Uani 1 1 d . U . . .
H12 H 1.001(3) 0.013(3) 0.3130(12) 0.080 Uiso 1 1 d . U . . .
C13 C 0.8927(3) -0.0409(2) 0.34831(10) 0.0561(8) Uani 1 1 d . U . . .
C14 C 0.8616(3) -0.0689(3) 0.38433(10) 0.0589(8) Uani 1 1 d . U . . .
H14 H 0.900822 -0.052384 0.405519 0.071 Uiso 1 1 calc R U . . .
C15 C 0.7726(3) -0.1213(3) 0.38846(13) 0.0674(10) Uani 1 1 d . U . . .
H15 H 0.753070 -0.139959 0.412396 0.081 Uiso 1 1 calc R U . . .
C16 C 0.7151(4) -0.1451(3) 0.3585(2) 0.0861(15) Uani 1 1 d . U . . .
H16 H 0.655819 -0.180073 0.361757 0.103 Uiso 1 1 calc R U . . .
C17 C 0.7424(4) -0.1183(4) 0.32231(18) 0.0940(15) Uani 1 1 d . U . . .
H17 H 0.701536 -0.135486 0.301610 0.113 Uiso 1 1 calc R U . . .
C18 C 0.8310(4) -0.0658(3) 0.31718(13) 0.0780(12) Uani 1 1 d . U . . .
H18 H 0.849130 -0.047312 0.293066 0.094 Uiso 1 1 calc R U . . .
C19 C 1.0889(3) -0.0174(3) 0.36064(10) 0.0552(8) Uani 1 1 d . U . . .
H19 H 1.140(4) 0.007(3) 0.3506(12) 0.083 Uiso 1 1 d . U . . .
C20 C 1.1083(4) -0.1203(3) 0.36220(13) 0.0721(11) Uani 1 1 d . U . . .
H20A H 1.049208 -0.152921 0.351588 0.087 Uiso 1 1 calc R U . . .
H20B H 1.170304 -0.136261 0.348332 0.087 Uiso 1 1 calc R U . . .
C21 C 1.1223(6) -0.1411(3) 0.40291(17) 0.0926(16) Uani 1 1 d . U . . .
H21A H 1.193074 -0.161218 0.408122 0.111 Uiso 1 1 calc R U . . .
H21B H 1.074531 -0.188337 0.410335 0.111 Uiso 1 1 calc R U . . .
C22 C 1.0994(3) -0.0535(3) 0.42481(11) 0.0659(9) Uani 1 1 d . U . . .
N3 N 1.0866(2) 0.0124(2) 0.39984(8) 0.0531(6) Uani 1 1 d . U . . .
O3 O 1.0962(3) -0.0468(2) 0.45927(8) 0.0879(10) Uani 1 1 d . U . . .
C23 C 1.0916(3) 0.2681(3) 0.44227(12) 0.0664(9) Uani 1 1 d . U . . .
C24 C 1.1224(4) 0.2885(3) 0.40610(13) 0.0723(10) Uani 1 1 d . U . . .
C25 C 1.2045(3) 0.2279(3) 0.39578(12) 0.0741(11) Uani 1 1 d . U . . .
C26 C 1.2235(3) 0.1695(3) 0.42660(14) 0.0679(10) Uani 1 1 d . U . . .
C27 C 1.1526(3) 0.1925(3) 0.45561(11) 0.0627(9) Uani 1 1 d . U . . .
C28 C 1.0118(5) 0.3152(4) 0.46537(18) 0.1054(19) Uani 1 1 d . U . . .
H28A H 1.042539 0.367441 0.476980 0.158 Uiso 1 1 calc R U . . .
H28B H 0.987177 0.275291 0.484588 0.158 Uiso 1 1 calc R U . . .
H28C H 0.954294 0.333259 0.449393 0.158 Uiso 1 1 calc R U . . .
C29 C 1.0870(6) 0.3702(4) 0.3831(2) 0.119(2) Uani 1 1 d . U . . .
H29A H 1.019674 0.389389 0.391441 0.178 Uiso 1 1 calc R U . . .
H29B H 1.082796 0.354357 0.356861 0.178 Uiso 1 1 calc R U . . .
H29C H 1.136342 0.418215 0.386585 0.178 Uiso 1 1 calc R U . . .
C30 C 1.2688(5) 0.2354(5) 0.36060(16) 0.122(2) Uani 1 1 d . U . . .
H30A H 1.323806 0.278325 0.364692 0.184 Uiso 1 1 calc R U . . .
H30B H 1.225160 0.254782 0.339897 0.184 Uiso 1 1 calc R U . . .
H30C H 1.298471 0.177755 0.354833 0.184 Uiso 1 1 calc R U . . .
C31 C 1.3048(4) 0.0989(4) 0.4301(2) 0.111(2) Uani 1 1 d . U . . .
H31A H 1.365340 0.123322 0.442693 0.167 Uiso 1 1 calc R U . . .
H31B H 1.323274 0.078192 0.405462 0.167 Uiso 1 1 calc R U . . .
H31C H 1.278298 0.049420 0.444548 0.167 Uiso 1 1 calc R U . . .
C32 C 1.1515(5) 0.1534(4) 0.49489(15) 0.0983(19) Uani 1 1 d . U . . .
H32A H 1.158822 0.089168 0.493484 0.147 Uiso 1 1 calc R U . . .
H32B H 1.086637 0.167956 0.506632 0.147 Uiso 1 1 calc R U . . .
H32C H 1.208242 0.178039 0.509538 0.147 Uiso 1 1 calc R U . . .
B1 B 0.4602(3) 0.6225(3) 0.37184(9) 0.0462(7) Uani 1 1 d . U . . .
C33 C 0.4215(3) 0.5677(2) 0.40925(8) 0.0467(7) Uani 1 1 d . U . . .
C34 C 0.3341(3) 0.5967(3) 0.42879(10) 0.0550(8) Uani 1 1 d . U . . .
H34 H 0.303389 0.651057 0.421891 0.066 Uiso 1 1 calc R U . . .
C35 C 0.2907(3) 0.5479(3) 0.45810(10) 0.0652(9) Uani 1 1 d . U . . .
C36 C 0.3345(3) 0.4672(3) 0.46924(11) 0.0683(10) Uani 1 1 d . U . . .
H36 H 0.306654 0.434166 0.488987 0.082 Uiso 1 1 calc R U . . .
C37 C 0.4209(3) 0.4367(3) 0.45016(11) 0.0638(9) Uani 1 1 d . U . . .
C38 C 0.4640(3) 0.4857(2) 0.42115(9) 0.0548(8) Uani 1 1 d . U . . .
H38 H 0.522793 0.463542 0.409237 0.066 Uiso 1 1 calc R U . . .
C39 C 0.1970(5) 0.5845(5) 0.47784(17) 0.0957(16) Uani 1 1 d . U . . .
C40 C 0.4697(6) 0.3480(3) 0.46168(18) 0.0912(16) Uani 1 1 d . U . . .
C41 C 0.3873(3) 0.5794(2) 0.33813(8) 0.0488(7) Uani 1 1 d . U . . .
C42 C 0.2851(3) 0.6091(3) 0.33154(9) 0.0535(7) Uani 1 1 d . U . . .
H42 H 0.261377 0.659526 0.344400 0.064 Uiso 1 1 calc R U . . .
C43 C 0.2175(3) 0.5654(3) 0.30626(10) 0.0608(9) Uani 1 1 d . U . . .
C44 C 0.2498(3) 0.4920(3) 0.28636(10) 0.0655(10) Uani 1 1 d . U . . .
H44 H 0.204684 0.463236 0.269444 0.079 Uiso 1 1 calc R U . . .
C45 C 0.3498(3) 0.4615(3) 0.29179(10) 0.0592(9) Uani 1 1 d . U . . .
C46 C 0.4177(3) 0.5037(2) 0.31742(9) 0.0549(8) Uani 1 1 d . U . . .
H46 H 0.484838 0.481071 0.320816 0.066 Uiso 1 1 calc R U . . .
C47 C 0.1075(4) 0.5998(4) 0.30084(17) 0.0857(14) Uani 1 1 d . U . . .
C48 C 0.3882(4) 0.3820(4) 0.26972(13) 0.0764(12) Uani 1 1 d . U . . .
C49 C 0.5854(3) 0.6155(2) 0.36371(8) 0.0474(6) Uani 1 1 d . U . . .
C50 C 0.6618(3) 0.6144(2) 0.39277(9) 0.0502(7) Uani 1 1 d . U . . .
H50 H 0.640359 0.606624 0.417520 0.060 Uiso 1 1 calc R U . . .
C51 C 0.7667(3) 0.6243(3) 0.38613(10) 0.0562(8) Uani 1 1 d . U . . .
C52 C 0.8020(3) 0.6354(3) 0.34956(12) 0.0642(10) Uani 1 1 d . U . . .
H52 H 0.872704 0.642311 0.344872 0.077 Uiso 1 1 calc R U . . .
C53 C 0.7296(3) 0.6358(3) 0.32044(10) 0.0627(9) Uani 1 1 d . U . . .
C54 C 0.6245(3) 0.6264(3) 0.32748(9) 0.0535(8) Uani 1 1 d . U . . .
H54 H 0.577697 0.627340 0.307152 0.064 Uiso 1 1 calc R U . . .
C55 C 0.8447(4) 0.6242(4) 0.41804(13) 0.0734(11) Uani 1 1 d . U . . .
C56 C 0.7664(5) 0.6485(4) 0.28061(14) 0.0890(16) Uani 1 1 d . U . . .
C57 C 0.4455(2) 0.7308(2) 0.37678(8) 0.0439(6) Uani 1 1 d . U . . .
C58 C 0.4681(2) 0.7730(2) 0.41130(8) 0.0456(6) Uani 1 1 d . U . . .
H58 H 0.479029 0.737125 0.432512 0.055 Uiso 1 1 calc R U . . .
C59 C 0.4748(3) 0.8651(2) 0.41537(9) 0.0480(7) Uani 1 1 d . U . . .
C60 C 0.4593(3) 0.9213(2) 0.38461(9) 0.0525(7) Uani 1 1 d . U . . .
H60 H 0.464974 0.983375 0.387052 0.063 Uiso 1 1 calc R U . . .
C61 C 0.4351(3) 0.8821(3) 0.35006(9) 0.0525(7) Uani 1 1 d . U . . .
C62 C 0.4281(2) 0.7898(2) 0.34632(8) 0.0496(7) Uani 1 1 d . U . . .
H62 H 0.411141 0.765816 0.322766 0.060 Uiso 1 1 calc R U . . .
C63 C 0.5014(3) 0.9037(3) 0.45324(10) 0.0600(9) Uani 1 1 d . U . . .
C64 C 0.4188(4) 0.9427(3) 0.31642(11) 0.0704(10) Uani 1 1 d . U . . .
F1A F 0.1548(10) 0.6572(7) 0.4635(4) 0.143(4) Uani 0.581(11) 1 d . U P A 1
F2A F 0.2179(6) 0.5961(10) 0.5151(2) 0.140(4) Uani 0.581(11) 1 d . U P A 1
F3A F 0.1217(6) 0.5252(7) 0.4801(4) 0.130(3) Uani 0.581(11) 1 d . U P A 1
F4A F 0.5752(8) 0.3497(6) 0.4598(4) 0.131(4) Uani 0.540(12) 1 d . U P B 1
F5A F 0.4438(10) 0.2839(6) 0.4409(4) 0.142(4) Uani 0.540(12) 1 d . U P B 1
F6A F 0.4479(13) 0.3300(9) 0.4989(3) 0.165(5) Uani 0.540(12) 1 d . U P B 1
F7A F 0.0555(10) 0.5528(14) 0.2781(6) 0.132(5) Uani 0.339(11) 1 d . U P C 1
F8A F 0.0620(10) 0.5942(16) 0.3330(4) 0.127(5) Uani 0.339(11) 1 d . U P C 1
F9A F 0.1033(10) 0.6789(12) 0.2915(6) 0.124(5) Uani 0.339(11) 1 d . U P C 1
F10A F 0.4242(9) 0.3170(5) 0.29250(19) 0.115(3) Uani 0.710(15) 1 d . U P D 1
F11A F 0.4696(8) 0.3998(5) 0.2497(3) 0.115(3) Uani 0.710(15) 1 d . U P D 1
F12A F 0.3185(7) 0.3431(6) 0.2475(3) 0.134(3) Uani 0.710(15) 1 d . U P D 1
F13A F 0.9362(11) 0.604(2) 0.4057(5) 0.104(6) Uani 0.202(8) 1 d . U P E 1
F14A F 0.8280(19) 0.6919(15) 0.4390(6) 0.114(6) Uani 0.202(8) 1 d . U P E 1
F15A F 0.8250(17) 0.5634(17) 0.4401(6) 0.103(5) Uani 0.202(8) 1 d . U P E 1
F16A F 0.7783(8) 0.5748(4) 0.26260(16) 0.139(3) Uani 0.766(8) 1 d . U P F 1
F17A F 0.8543(3) 0.6954(4) 0.27845(12) 0.114(2) Uani 0.766(8) 1 d . U P F 1
F18A F 0.6961(4) 0.6979(7) 0.26042(17) 0.115(2) Uani 0.766(8) 1 d . U P F 1
F19A F 0.6025(13) 0.9044(19) 0.4626(6) 0.092(5) Uani 0.252(15) 1 d . U P G 1
F20A F 0.468(2) 0.9792(13) 0.4610(5) 0.096(5) Uani 0.252(15) 1 d . U P G 1
F21A F 0.468(2) 0.8558(10) 0.4825(4) 0.086(4) Uani 0.252(15) 1 d . U P G 1
F22A F 0.4835(9) 1.0129(6) 0.3161(2) 0.134(4) Uani 0.657(11) 1 d . U P H 1
F23A F 0.3261(6) 0.9764(7) 0.3136(2) 0.119(3) Uani 0.657(11) 1 d . U P H 1
F24A F 0.4379(9) 0.9021(5) 0.28406(13) 0.113(3) Uani 0.657(11) 1 d . U P H 1
F1B F 0.1157(8) 0.5825(14) 0.4558(4) 0.137(4) Uani 0.419(11) 1 d . U P A 2
F2B F 0.2136(9) 0.6682(8) 0.4886(5) 0.117(4) Uani 0.419(11) 1 d . U P A 2
F3B F 0.1689(14) 0.5406(10) 0.5055(5) 0.137(5) Uani 0.419(11) 1 d . U P A 2
F4B F 0.5004(13) 0.3013(9) 0.4325(4) 0.132(5) Uani 0.460(12) 1 d . U P B 2
F5B F 0.3949(8) 0.2917(5) 0.4753(4) 0.115(4) Uani 0.460(12) 1 d . U P B 2
F6B F 0.5364(12) 0.3506(7) 0.4876(5) 0.141(5) Uani 0.460(12) 1 d . U P B 2
F7B F 0.0869(6) 0.6179(8) 0.2642(2) 0.128(3) Uani 0.661(11) 1 d . U P C 2
F8B F 0.0376(4) 0.5364(6) 0.3081(4) 0.142(3) Uani 0.661(11) 1 d . U P C 2
F9B F 0.0829(5) 0.6696(8) 0.3197(4) 0.140(4) Uani 0.661(11) 1 d . U P C 2
F10B F 0.4705(18) 0.3439(15) 0.2825(8) 0.122(6) Uani 0.290(15) 1 d . U P D 2
F11B F 0.405(2) 0.4074(11) 0.2342(5) 0.116(5) Uani 0.290(15) 1 d . U P D 2
F12B F 0.3192(14) 0.3231(9) 0.2683(5) 0.096(5) Uani 0.290(15) 1 d . U P D 2
F13B F 0.8970(6) 0.5482(4) 0.4209(2) 0.135(3) Uani 0.798(8) 1 d . U P E 2
F14B F 0.9141(4) 0.6891(4) 0.41570(14) 0.119(2) Uani 0.798(8) 1 d . U P E 2
F15B F 0.8018(4) 0.6349(6) 0.45197(12) 0.116(2) Uani 0.798(8) 1 d . U P E 2
F16B F 0.6909(14) 0.5866(13) 0.2568(3) 0.103(5) Uani 0.234(8) 1 d . U P F 2
F17B F 0.8462(16) 0.604(2) 0.2730(5) 0.132(6) Uani 0.234(8) 1 d . U P F 2
F18B F 0.742(2) 0.710(2) 0.2621(8) 0.133(7) Uani 0.234(8) 1 d . U P F 2
F19B F 0.5255(7) 0.9910(4) 0.45114(16) 0.0965(19) Uani 0.748(15) 1 d . U P G 2
F20B F 0.5807(8) 0.8634(5) 0.4690(2) 0.103(2) Uani 0.748(15) 1 d . U P G 2
F21B F 0.4214(6) 0.8988(8) 0.47558(18) 0.118(3) Uani 0.748(15) 1 d . U P G 2
F22B F 0.4031(18) 1.0227(9) 0.3250(3) 0.114(4) Uani 0.343(11) 1 d . U P H 2
F23B F 0.3378(14) 0.9144(12) 0.2970(4) 0.126(5) Uani 0.343(11) 1 d . U P H 2
F24B F 0.4928(13) 0.9432(14) 0.2956(5) 0.118(5) Uani 0.343(11) 1 d . U P H 2
C65 C 0.7947(8) 0.3940(7) 0.3384(3) 0.138(3) Uiso 0.822(5) 1 d . U P . .
H65A H 0.852299 0.353667 0.333223 0.166 Uiso 0.822(5) 1 calc R U P . .
H65B H 0.821082 0.454969 0.336433 0.166 Uiso 0.822(5) 1 calc R U P . .
Cl1 Cl 0.7589(3) 0.3774(2) 0.38190(10) 0.1611(13) Uiso 0.822(5) 1 d . U P . .
Cl2 Cl 0.6985(3) 0.3786(2) 0.30262(10) 0.1589(13) Uiso 0.822(5) 1 d . U P . .

loop_
_atom_site_aniso_label
_atom_site_aniso_U_11
_atom_site_aniso_U_22
_atom_site_aniso_U_33
_atom_site_aniso_U_23
_atom_site_aniso_U_13
_atom_site_aniso_U_12
Ir1 0.04516(9) 0.04658(9) 0.04645(6) -0.00275(4) 0.00134(4) 0.00317(5)
N1 0.0496(15) 0.0520(15) 0.0424(11) 0.0058(10) 0.0056(10) 0.0024(13)
C1 0.061(2) 0.072(2) 0.0454(15) 0.0077(15) 0.0059(13) 0.0077(19)
C2 0.064(2) 0.087(3) 0.0566(18) 0.0114(18) 0.0127(16) 0.005(2)
C3 0.056(2) 0.075(3) 0.075(2) 0.0044(18) 0.0142(17) 0.0085(19)
C4 0.051(2) 0.063(2) 0.0636(19) 0.0042(15) -0.0007(15) 0.0082(16)
C5 0.0456(17) 0.0479(19) 0.0482(14) 0.0021(11) 0.0013(12) 0.0020(14)
C6 0.0556(19) 0.0493(19) 0.0467(14) 0.0013(12) -0.0031(12) 0.0036(14)
C7 0.076(3) 0.083(3) 0.0525(18) 0.0015(16) -0.0149(17) 0.005(2)
C8 0.071(3) 0.097(4) 0.079(3) -0.002(2) -0.026(2) 0.016(2)
C9 0.045(2) 0.081(3) 0.076(2) 0.0008(18) -0.0056(16) 0.0103(18)
N2 0.0611(17) 0.0514(15) 0.0430(12) 0.0020(11) 0.0048(10) 0.0014(14)
C10 0.080(3) 0.062(2) 0.0496(17) 0.0041(15) 0.0070(16) -0.008(2)
O1 0.110(2) 0.065(2) 0.0766(18) 0.0222(14) 0.0103(16) 0.0004(18)
O2 0.109(3) 0.075(2) 0.0709(17) 0.0040(13) 0.0402(17) -0.0119(17)
C11 0.191(7) 0.133(5) 0.098(4) 0.015(4) 0.079(4) -0.024(5)
C12 0.0603(19) 0.0513(19) 0.0487(15) -0.0075(13) 0.0076(13) -0.0062(16)
C13 0.0561(19) 0.051(2) 0.0614(17) -0.0060(14) 0.0026(14) -0.0014(16)
C14 0.054(2) 0.057(2) 0.0658(19) -0.0001(15) 0.0057(14) -0.0051(17)
C15 0.062(2) 0.053(2) 0.088(3) 0.0015(19) 0.0173(19) -0.0017(19)
C16 0.061(3) 0.063(3) 0.135(5) -0.011(3) 0.015(3) -0.009(2)
C17 0.071(3) 0.095(4) 0.116(4) -0.019(3) -0.020(3) -0.015(3)
C18 0.077(3) 0.081(3) 0.076(2) -0.015(2) -0.0035(19) -0.015(2)
C19 0.057(2) 0.0476(19) 0.0613(18) -0.0062(14) 0.0110(14) -0.0013(16)
C20 0.074(3) 0.047(2) 0.095(3) -0.013(2) 0.007(2) 0.008(2)
C21 0.115(5) 0.055(3) 0.107(4) 0.002(2) -0.011(3) 0.022(3)
C22 0.069(2) 0.058(2) 0.071(2) 0.0055(17) -0.0080(17) 0.0052(19)
N3 0.0546(16) 0.0470(16) 0.0577(14) -0.0008(11) 0.0005(11) 0.0074(13)
O3 0.118(3) 0.082(2) 0.0633(16) 0.0165(14) -0.0121(16) 0.0065(19)
C23 0.059(2) 0.057(2) 0.083(2) -0.0202(18) -0.0041(17) 0.0037(18)
C24 0.077(3) 0.057(2) 0.082(3) -0.0027(19) -0.009(2) -0.003(2)
C25 0.061(2) 0.088(3) 0.074(2) -0.013(2) 0.0115(17) -0.022(2)
C26 0.0414(19) 0.066(2) 0.096(3) -0.019(2) 0.0034(17) 0.0020(18)
C27 0.056(2) 0.063(2) 0.069(2) -0.0115(17) -0.0114(16) 0.0045(19)
C28 0.092(4) 0.092(4) 0.133(5) -0.046(4) 0.012(3) 0.020(3)
C29 0.158(6) 0.058(3) 0.140(6) 0.016(3) -0.034(5) -0.013(4)
C30 0.104(4) 0.158(6) 0.106(4) -0.027(4) 0.041(3) -0.059(4)
C31 0.052(3) 0.087(4) 0.194(7) -0.039(4) -0.016(3) 0.017(3)
C32 0.109(5) 0.120(5) 0.065(3) -0.008(2) -0.031(3) -0.006(3)
B1 0.0447(18) 0.0514(19) 0.0423(14) -0.0055(13) -0.0039(12) 0.0014(16)
C33 0.0500(17) 0.0461(17) 0.0439(13) -0.0033(11) -0.0021(11) -0.0015(14)
C34 0.059(2) 0.048(2) 0.0582(17) 0.0025(14) 0.0032(14) 0.0024(17)
C35 0.064(2) 0.068(3) 0.0640(19) 0.0015(17) 0.0113(16) -0.0045(19)
C36 0.077(3) 0.060(2) 0.068(2) 0.0125(17) 0.0050(18) -0.009(2)
C37 0.080(3) 0.0427(19) 0.069(2) 0.0053(15) -0.0066(17) -0.0004(18)
C38 0.058(2) 0.0476(19) 0.0591(17) -0.0036(14) -0.0036(14) -0.0011(16)
C39 0.085(3) 0.105(4) 0.099(3) 0.022(3) 0.040(3) 0.012(3)
C40 0.115(4) 0.060(3) 0.098(4) 0.015(2) -0.015(3) 0.003(3)
C41 0.0486(17) 0.0509(18) 0.0467(14) -0.0055(12) -0.0029(11) -0.0008(14)
C42 0.0470(18) 0.058(2) 0.0552(16) -0.0099(14) -0.0016(12) 0.0012(16)
C43 0.0484(18) 0.071(2) 0.0632(18) -0.0080(16) -0.0053(14) -0.0070(17)
C44 0.062(2) 0.073(3) 0.0603(19) -0.0160(17) -0.0094(15) -0.017(2)
C45 0.064(2) 0.057(2) 0.0564(17) -0.0147(14) 0.0053(14) -0.0110(18)
C46 0.0526(19) 0.058(2) 0.0545(16) -0.0079(14) -0.0009(13) -0.0036(16)
C47 0.052(2) 0.098(4) 0.107(3) -0.016(3) -0.015(2) 0.000(3)
C48 0.092(3) 0.069(3) 0.068(2) -0.025(2) 0.008(2) -0.008(3)
C49 0.0489(17) 0.0451(17) 0.0481(14) -0.0040(12) -0.0025(11) 0.0029(15)
C50 0.0532(18) 0.0507(18) 0.0463(14) -0.0027(12) -0.0050(12) 0.0050(16)
C51 0.0509(19) 0.061(2) 0.0562(17) 0.0003(14) -0.0088(13) 0.0035(17)
C52 0.045(2) 0.082(3) 0.066(2) -0.0012(17) 0.0004(15) 0.0077(17)
C53 0.056(2) 0.080(3) 0.0522(17) -0.0022(15) 0.0047(14) 0.0107(18)
C54 0.0516(19) 0.063(2) 0.0460(14) -0.0060(13) -0.0033(12) 0.0055(16)
C55 0.059(2) 0.087(3) 0.074(2) 0.002(2) -0.0170(19) 0.007(2)
C56 0.077(3) 0.126(5) 0.064(2) 0.003(2) 0.014(2) 0.014(3)
C57 0.0384(14) 0.0492(17) 0.0439(13) -0.0001(11) -0.0031(10) -0.0008(13)
C58 0.0454(16) 0.0488(18) 0.0425(13) 0.0009(11) -0.0034(10) 0.0036(14)
C59 0.0474(18) 0.0488(19) 0.0475(14) -0.0057(11) -0.0026(12) -0.0003(14)
C60 0.0508(18) 0.0475(19) 0.0589(17) -0.0008(13) -0.0018(13) 0.0022(15)
C61 0.0520(19) 0.0534(19) 0.0520(15) 0.0075(13) -0.0048(13) 0.0054(16)
C62 0.0502(17) 0.057(2) 0.0411(13) -0.0018(12) -0.0063(11) -0.0007(15)
C63 0.065(2) 0.059(2) 0.0553(17) -0.0150(15) -0.0070(15) 0.0007(19)
C64 0.080(3) 0.067(3) 0.064(2) 0.0174(18) -0.0043(18) 0.002(2)
F1A 0.137(7) 0.129(7) 0.166(8) 0.072(6) 0.086(6) 0.068(6)
F2A 0.118(5) 0.202(9) 0.101(4) -0.056(5) 0.039(4) -0.008(6)
F3A 0.073(4) 0.154(7) 0.163(8) -0.001(6) 0.036(4) -0.029(4)
F4A 0.110(6) 0.098(6) 0.183(9) 0.059(5) -0.017(6) 0.031(4)
F5A 0.168(9) 0.049(4) 0.206(10) -0.019(6) -0.055(8) -0.006(5)
F6A 0.212(10) 0.152(8) 0.132(6) 0.092(6) -0.009(7) 0.017(8)
F7A 0.068(7) 0.163(11) 0.162(10) -0.049(9) -0.055(7) -0.002(7)
F8A 0.057(6) 0.181(12) 0.143(8) 0.016(8) 0.018(5) 0.035(7)
F9A 0.084(7) 0.115(8) 0.172(12) 0.043(8) -0.013(8) 0.025(6)
F10A 0.165(7) 0.071(3) 0.112(4) -0.006(3) 0.041(4) 0.023(4)
F11A 0.134(5) 0.097(4) 0.115(5) -0.028(3) 0.068(4) -0.011(4)
F12A 0.127(5) 0.142(6) 0.133(6) -0.090(5) -0.017(5) 0.003(4)
F13A 0.051(6) 0.159(13) 0.102(9) 0.019(9) -0.032(6) -0.003(8)
F14A 0.123(11) 0.121(10) 0.096(10) -0.031(8) -0.054(8) -0.013(9)
F15A 0.100(10) 0.118(10) 0.090(9) 0.032(8) -0.041(7) 0.001(9)
F16A 0.196(8) 0.132(4) 0.091(3) -0.040(3) 0.062(4) -0.020(5)
F17A 0.087(3) 0.169(6) 0.087(3) 0.024(3) 0.030(2) -0.015(3)
F18A 0.087(3) 0.201(6) 0.058(2) 0.027(3) 0.006(2) 0.011(4)
F19A 0.062(6) 0.131(13) 0.083(8) -0.039(9) -0.017(5) 0.007(8)
F20A 0.141(12) 0.066(8) 0.080(8) -0.027(6) -0.038(8) 0.043(8)
F21A 0.136(11) 0.070(7) 0.051(5) -0.007(4) -0.005(6) -0.015(7)
F22A 0.166(7) 0.116(5) 0.119(5) 0.066(4) -0.051(5) -0.069(5)
F23A 0.095(4) 0.143(7) 0.120(5) 0.071(4) 0.017(3) 0.066(4)
F24A 0.194(8) 0.096(4) 0.049(2) 0.017(2) 0.008(3) 0.041(5)
F1B 0.068(5) 0.188(11) 0.155(8) -0.021(8) 0.011(5) 0.017(6)
F2B 0.094(6) 0.098(6) 0.160(9) -0.033(6) 0.056(6) 0.011(5)
F3B 0.151(10) 0.125(8) 0.137(8) 0.047(7) 0.083(7) 0.028(7)
F4B 0.186(11) 0.071(7) 0.142(7) 0.024(5) 0.046(7) 0.064(7)
F5B 0.128(6) 0.055(4) 0.163(9) 0.040(5) 0.006(6) -0.001(4)
F6B 0.122(8) 0.119(7) 0.178(10) 0.026(6) -0.095(8) 0.011(6)
F7B 0.098(4) 0.171(7) 0.115(4) 0.023(5) -0.031(3) 0.031(5)
F8B 0.051(3) 0.151(6) 0.223(9) 0.033(6) -0.003(4) -0.024(3)
F9B 0.069(4) 0.148(6) 0.201(8) -0.083(7) -0.040(5) 0.032(4)
F10B 0.113(10) 0.104(11) 0.147(12) -0.053(8) -0.024(9) 0.037(8)
F11B 0.166(13) 0.100(8) 0.083(7) -0.025(6) 0.054(7) -0.013(9)
F12B 0.122(8) 0.066(6) 0.101(8) -0.045(6) 0.023(7) -0.053(6)
F13B 0.135(5) 0.109(4) 0.157(5) -0.010(3) -0.083(4) 0.046(4)
F14B 0.093(3) 0.134(5) 0.127(3) 0.032(3) -0.056(3) -0.055(3)
F15B 0.093(3) 0.190(7) 0.064(2) -0.005(3) -0.024(2) -0.016(3)
F16B 0.104(9) 0.158(11) 0.048(5) -0.010(6) 0.019(5) -0.036(8)
F17B 0.101(9) 0.197(14) 0.101(9) -0.018(10) 0.055(7) 0.026(9)
F18B 0.159(14) 0.139(10) 0.101(9) 0.024(8) 0.033(11) -0.011(11)
F19B 0.139(5) 0.072(3) 0.078(3) -0.0183(19) -0.013(3) -0.037(3)
F20B 0.135(6) 0.092(4) 0.082(3) -0.021(3) -0.057(3) 0.023(4)
F21B 0.105(4) 0.184(7) 0.067(3) -0.055(4) 0.033(3) -0.047(4)
F22B 0.162(11) 0.073(6) 0.107(6) 0.032(5) -0.003(7) 0.033(7)
F23B 0.143(9) 0.133(10) 0.100(7) 0.065(7) -0.063(7) -0.016(8)
F24B 0.132(8) 0.132(10) 0.091(8) 0.047(7) 0.034(6) 0.022(8)

loop_
_atom_type_symbol
_atom_type_description
_atom_type_scat_dispersion_real
_atom_type_scat_dispersion_imag
_atom_type_scat_source
C C 0.0026 0.0014 'International Tables Vol C Tables 4.2.6.8 and 6.1.1.4'
H H 0.0000 0.0000 'International Tables Vol C Tables 4.2.6.8 and 6.1.1.4'
B B 0.0013 0.0007 'International Tables Vol C Tables 4.2.6.8 and 6.1.1.4'
N N 0.0052 0.0029 'International Tables Vol C Tables 4.2.6.8 and 6.1.1.4'
O O 0.0094 0.0054 'International Tables Vol C Tables 4.2.6.8 and 6.1.1.4'
F F 0.0154 0.0091 'International Tables Vol C Tables 4.2.6.8 and 6.1.1.4'
Cl Cl 0.1359 0.1420 'International Tables Vol C Tables 4.2.6.8 and 6.1.1.4'
Ir Ir -1.0139 7.2914 'International Tables Vol C Tables 4.2.6.8 and 6.1.1.4'

loop_
_geom_angle_atom_site_label_1
_geom_angle_atom_site_label_2
_geom_angle_atom_site_label_3
_geom_angle
N3 Ir1 N1 89.86(12)
N3 Ir1 C27 110.02(14)
N1 Ir1 C27 107.05(13)
N3 Ir1 C26 93.99(14)
N1 Ir1 C26 144.27(15)
C27 Ir1 C26 38.82(16)
N3 Ir1 C25 114.30(16)
N1 Ir1 C25 155.76(15)
C27 Ir1 C25 64.14(16)
C26 Ir1 C25 38.12(18)
N3 Ir1 C23 148.39(14)
N1 Ir1 C23 95.65(14)
C27 Ir1 C23 38.76(15)
C26 Ir1 C23 64.13(15)
C25 Ir1 C23 62.94(16)
N3 Ir1 C24 152.45(16)
N1 Ir1 C24 117.68(15)
C27 Ir1 C24 63.37(16)
C26 Ir1 C24 63.70(17)
C25 Ir1 C24 38.15(17)
C23 Ir1 C24 36.39(16)
N3 Ir1 N2 76.11(11)
N1 Ir1 N2 75.91(10)
C27 Ir1 N2 172.95(13)
C26 Ir1 N2 139.38(14)
C25 Ir1 N2 110.52(13)
C23 Ir1 N2 135.40(14)
C24 Ir1 N2 109.57(14)
C1 N1 C5 118.9(3)
C1 N1 Ir1 124.4(3)
C5 N1 Ir1 116.0(2)
N1 C1 C2 122.2(3)
N1 C1 H1 118.9
C2 C1 H1 118.9
C3 C2 C1 119.7(3)
C3 C2 H2 120.1
C1 C2 H2 120.1
C2 C3 C4 119.7(4)
C2 C3 H3 120.1
C4 C3 H3 120.1
C3 C4 C9 123.9(4)
C3 C4 C5 118.0(4)
C9 C4 C5 118.1(4)
N1 C5 C6 118.6(3)
N1 C5 C4 121.1(3)
C6 C5 C4 120.3(3)
C7 C6 C5 120.2(4)
C7 C6 N2 122.8(3)
C5 C6 N2 116.5(3)
C6 C7 C8 119.9(4)
C6 C7 H7 120.1
C8 C7 H7 120.1
C9 C8 C7 120.8(4)
C9 C8 H8 119.6
C7 C8 H8 119.6
C8 C9 C4 120.7(4)
C8 C9 H9 119.6
C4 C9 H9 119.6
C10 N2 C6 109.6(3)
C10 N2 C12 113.0(3)
C6 N2 C12 111.6(3)
C10 N2 Ir1 107.6(2)
C6 N2 Ir1 104.79(18)
C12 N2 Ir1 109.87(19)
O1 C10 O2 126.5(4)
O1 C10 N2 123.0(4)
O2 C10 N2 110.4(4)
C10 O2 C11 114.3(4)
O2 C11 H11A 109.5
O2 C11 H11B 109.5
H11A C11 H11B 109.5
O2 C11 H11C 109.5
H11A C11 H11C 109.5
H11B C11 H11C 109.5
C13 C12 C19 116.1(3)
C13 C12 N2 112.8(3)
C19 C12 N2 106.0(3)
C13 C12 H12 108(3)
C19 C12 H12 108(2)
N2 C12 H12 105(3)
C18 C13 C14 118.2(4)
C18 C13 C12 117.2(3)
C14 C13 C12 124.5(3)
C15 C14 C13 120.4(4)
C15 C14 H14 119.8
C13 C14 H14 119.8
C16 C15 C14 120.6(4)
C16 C15 H15 119.7
C14 C15 H15 119.7
C15 C16 C17 121.0(5)
C15 C16 H16 119.5
C17 C16 H16 119.5
C16 C17 C18 119.8(5)
C16 C17 H17 120.1
C18 C17 H17 120.1
C17 C18 C13 119.9(5)
C17 C18 H18 120.1
C13 C18 H18 120.1
N3 C19 C12 108.6(3)
N3 C19 C20 105.7(3)
C12 C19 C20 116.7(3)
N3 C19 H19 108(3)
C12 C19 H19 110(3)
C20 C19 H19 108(3)
C21 C20 C19 104.9(3)
C21 C20 H20A 110.8
C19 C20 H20A 110.8
C21 C20 H20B 110.8
C19 C20 H20B 110.8
H20A C20 H20B 108.8
C20 C21 C22 106.9(4)
C20 C21 H21A 110.3
C22 C21 H21A 110.3
C20 C21 H21B 110.3
C22 C21 H21B 110.3
H21A C21 H21B 108.6
O3 C22 N3 126.7(4)
O3 C22 C21 125.3(4)
N3 C22 C21 108.0(4)
C22 N3 C19 114.0(3)
C22 N3 Ir1 131.1(3)
C19 N3 Ir1 114.9(2)
C24 C23 C27 108.3(4)
C24 C23 C28 127.8(5)
C27 C23 C28 123.9(5)
C24 C23 Ir1 72.2(2)
C27 C23 Ir1 68.1(2)
C28 C23 Ir1 126.6(3)
C23 C24 C25 108.7(4)
C23 C24 C29 125.6(5)
C25 C24 C29 125.1(5)
C23 C24 Ir1 71.4(3)
C25 C24 Ir1 69.5(2)
C29 C24 Ir1 131.8(4)
C26 C25 C24 107.8(4)
C26 C25 C30 126.4(5)
C24 C25 C30 125.2(5)
C26 C25 Ir1 69.7(2)
C24 C25 Ir1 72.3(2)
C30 C25 Ir1 130.3(3)
C25 C26 C27 107.9(4)
C25 C26 C31 127.7(5)
C27 C26 C31 124.4(5)
C25 C26 Ir1 72.2(2)
C27 C26 Ir1 70.3(2)
C31 C26 Ir1 125.0(3)
C26 C27 C23 107.4(4)
C26 C27 C32 126.0(4)
C23 C27 C32 126.1(4)
C26 C27 Ir1 70.8(2)
C23 C27 Ir1 73.1(2)
C32 C27 Ir1 127.6(3)
C23 C28 H28A 109.5
C23 C28 H28B 109.5
H28A C28 H28B 109.5
C23 C28 H28C 109.5
H28A C28 H28C 109.5
H28B C28 H28C 109.5
C24 C29 H29A 109.5
C24 C29 H29B 109.5
H29A C29 H29B 109.5
C24 C29 H29C 109.5
H29A C29 H29C 109.5
H29B C29 H29C 109.5
C25 C30 H30A 109.5
C25 C30 H30B 109.5
H30A C30 H30B 109.5
C25 C30 H30C 109.5
H30A C30 H30C 109.5
H30B C30 H30C 109.5
C26 C31 H31A 109.5
C26 C31 H31B 109.5
H31A C31 H31B 109.5
C26 C31 H31C 109.5
H31A C31 H31C 109.5
H31B C31 H31C 109.5
C27 C32 H32A 109.5
C27 C32 H32B 109.5
H32A C32 H32B 109.5
C27 C32 H32C 109.5
H32A C32 H32C 109.5
H32B C32 H32C 109.5
C57 B1 C41 113.6(3)
C57 B1 C33 111.5(2)
C41 B1 C33 102.7(3)
C57 B1 C49 101.3(3)
C41 B1 C49 113.4(3)
C33 B1 C49 114.9(3)
C34 C33 C38 115.6(3)
C34 C33 B1 120.3(3)
C38 C33 B1 123.7(3)
C35 C34 C33 123.0(4)
C35 C34 H34 118.5
C33 C34 H34 118.5
C36 C35 C34 120.1(4)
C36 C35 C39 120.4(4)
C34 C35 C39 119.4(4)
C35 C36 C37 118.0(3)
C35 C36 H36 121.0
C37 C36 H36 121.0
C38 C37 C36 121.6(4)
C38 C37 C40 119.4(5)
C36 C37 C40 119.0(4)
C37 C38 C33 121.7(3)
C37 C38 H38 119.2
C33 C38 H38 119.2
F3B C39 F1B 102.9(12)
F1A C39 F3A 106.2(9)
F3B C39 F2B 108.6(11)
F1B C39 F2B 108.7(10)
F1A C39 F2A 110.4(9)
F3A C39 F2A 99.3(7)
F3B C39 C35 115.1(7)
F1B C39 C35 110.7(7)
F1A C39 C35 116.5(5)
F3A C39 C35 112.3(6)
F2B C39 C35 110.5(6)
F2A C39 C35 110.7(6)
F6B C40 F4B 112.8(11)
F5A C40 F4A 104.0(9)
F6B C40 F5B 103.7(10)
F4B C40 F5B 100.0(9)
F5A C40 F6A 111.1(9)
F4A C40 F6A 105.5(9)
F6B C40 C37 116.6(6)
F5A C40 C37 113.7(7)
F4B C40 C37 112.2(7)
F4A C40 C37 112.3(5)
F5B C40 C37 109.8(6)
F6A C40 C37 109.7(7)
C42 C41 C46 115.7(3)
C42 C41 B1 121.4(3)
C46 C41 B1 122.4(3)
C43 C42 C41 122.0(3)
C43 C42 H42 119.0
C41 C42 H42 119.0
C44 C43 C42 120.8(3)
C44 C43 C47 119.7(4)
C42 C43 C47 119.5(4)
C43 C44 C45 118.8(3)
C43 C44 H44 120.6
C45 C44 H44 120.6
C44 C45 C46 121.0(3)
C44 C45 C48 120.0(4)
C46 C45 C48 119.0(4)
C45 C46 C41 121.7(3)
C45 C46 H46 119.2
C41 C46 H46 119.2
F9A C47 F7A 110.0(13)
F9A C47 F8A 106.5(12)
F7A C47 F8A 106.7(13)
F9B C47 F8B 107.6(8)
F9B C47 F7B 107.2(8)
F8B C47 F7B 101.9(6)
F9A C47 C43 113.4(7)
F7A C47 C43 112.3(8)
F9B C47 C43 116.6(5)
F8A C47 C43 107.5(7)
F8B C47 C43 111.5(6)
F7B C47 C43 111.1(5)
F12B C48 F10B 106.6(14)
F11A C48 F12A 107.8(6)
F12B C48 F11B 106.5(10)
F10B C48 F11B 108.5(14)
F11A C48 F10A 101.8(6)
F12A C48 F10A 105.6(7)
F12B C48 C45 109.6(8)
F10B C48 C45 116.1(9)
F11A C48 C45 113.4(5)
F12A C48 C45 115.6(5)
F11B C48 C45 109.1(8)
F10A C48 C45 111.5(4)
C54 C49 C50 114.7(3)
C54 C49 B1 121.4(3)
C50 C49 B1 122.9(3)
C51 C50 C49 122.9(3)
C51 C50 H50 118.6
C49 C50 H50 118.6
C50 C51 C52 120.4(3)
C50 C51 C55 120.9(3)
C52 C51 C55 118.7(4)
C53 C52 C51 118.3(4)
C53 C52 H52 120.9
C51 C52 H52 120.9
C52 C53 C54 120.8(3)
C52 C53 C56 119.0(4)
C54 C53 C56 120.2(4)
C53 C54 C49 122.9(3)
C53 C54 H54 118.5
C49 C54 H54 118.5
F15A C55 F14A 99.9(17)
F15A C55 F13A 103.8(15)
F14A C55 F13A 123.1(16)
F14B C55 F13B 106.8(5)
F14B C55 F15B 104.9(5)
F13B C55 F15B 104.4(6)
F15A C55 C51 110.0(9)
F14A C55 C51 109.0(9)
F13A C55 C51 110.0(8)
F14B C55 C51 113.3(4)
F13B C55 C51 113.1(4)
F15B C55 C51 113.5(4)
F18B C56 F17B 120.6(17)
F16A C56 F17A 108.2(6)
F16A C56 F18A 106.5(7)
F17A C56 F18A 104.1(6)
F18B C56 C53 122.7(15)
F17B C56 C53 113.7(11)
F16A C56 C53 113.7(5)
F17A C56 C53 113.5(5)
F18A C56 C53 110.3(5)
F18B C56 F16B 90.2(17)
F17B C56 F16B 94.1(15)
C53 C56 F16B 103.2(6)
C58 C57 C62 114.8(3)
C58 C57 B1 120.9(3)
C62 C57 B1 123.4(3)
C59 C58 C57 123.2(3)
C59 C58 H58 118.4
C57 C58 H58 118.4
C58 C59 C60 120.5(3)
C58 C59 C63 119.2(3)
C60 C59 C63 120.2(3)
C59 C60 C61 118.0(3)
C59 C60 H60 121.0
C61 C60 H60 121.0
C62 C61 C60 121.0(3)
C62 C61 C64 120.7(3)
C60 C61 C64 118.3(4)
C61 C62 C57 122.4(3)
C61 C62 H62 118.8
C57 C62 H62 118.8
F20B C63 F21B 109.3(6)
F20A C63 F19A 106.3(12)
F20A C63 F21A 101.2(11)
F19A C63 F21A 97.8(12)
F20B C63 F19B 106.9(5)
F21B C63 F19B 105.8(5)
F20A C63 C59 118.1(7)
F20B C63 C59 112.1(4)
F21B C63 C59 110.6(4)
F19A C63 C59 115.7(8)
F21A C63 C59 114.9(7)
F19B C63 C59 111.9(4)
F24B C64 F22B 105.9(11)
F24B C64 F23B 107.8(11)
F22B C64 F23B 107.8(11)
F23A C64 F24A 107.1(6)
F23A C64 F22A 105.5(7)
F24A C64 F22A 103.1(6)
F24B C64 C61 112.6(7)
F22B C64 C61 113.6(6)
F23A C64 C61 114.1(4)
F23B C64 C61 108.9(6)
F24A C64 C61 112.8(4)
F22A C64 C61 113.3(4)
Cl1 C65 Cl2 116.9(6)
Cl1 C65 H65A 108.1
Cl2 C65 H65A 108.1
Cl1 C65 H65B 108.1
Cl2 C65 H65B 108.1
H65A C65 H65B 107.3

loop_
_geom_bond_atom_site_label_1
_geom_bond_atom_site_label_2
_geom_bond_distance
Ir1 N3 2.040(3)
Ir1 N1 2.082(3)
Ir1 C27 2.139(4)
Ir1 C26 2.146(4)
Ir1 C25 2.179(4)
Ir1 C23 2.206(4)
Ir1 C24 2.216(5)
Ir1 N2 2.323(3)
N1 C1 1.331(4)
N1 C5 1.372(4)
C1 C2 1.404(5)
C1 H1 0.9300
C2 C3 1.361(6)
C2 H2 0.9300
C3 C4 1.398(6)
C3 H3 0.9300
C4 C9 1.419(6)
C4 C5 1.424(5)
C5 C6 1.394(4)
C6 C7 1.368(5)
C6 N2 1.476(5)
C7 C8 1.425(7)
C7 H7 0.9300
C8 C9 1.346(7)
C8 H8 0.9300
C9 H9 0.9300
N2 C10 1.462(5)
N2 C12 1.576(5)
C10 O1 1.186(5)
C10 O2 1.322(5)
O2 C11 1.456(6)
C11 H11A 0.9600
C11 H11B 0.9600
C11 H11C 0.9600
C12 C13 1.506(5)
C12 C19 1.522(5)
C12 H12 1.00(4)
C13 C18 1.396(5)
C13 C14 1.406(5)
C14 C15 1.391(6)
C14 H14 0.9300
C15 C16 1.330(8)
C15 H15 0.9300
C16 C17 1.392(9)
C16 H16 0.9300
C17 C18 1.393(7)
C17 H17 0.9300
C18 H18 0.9300
C19 N3 1.458(4)
C19 C20 1.551(6)
C19 H19 0.84(5)
C20 C21 1.483(7)
C20 H20A 0.9700
C20 H20B 0.9700
C21 C22 1.547(6)
C21 H21A 0.9700
C21 H21B 0.9700
C22 O3 1.226(5)
C22 N3 1.328(5)
C23 C24 1.381(6)
C23 C27 1.443(6)
C23 C28 1.495(6)
C24 C25 1.437(6)
C24 C29 1.527(7)
C25 C26 1.413(7)
C25 C30 1.509(6)
C26 C27 1.424(6)
C26 C31 1.483(7)
C27 C32 1.508(7)
C28 H28A 0.9600
C28 H28B 0.9600
C28 H28C 0.9600
C29 H29A 0.9600
C29 H29B 0.9600
C29 H29C 0.9600
C30 H30A 0.9600
C30 H30B 0.9600
C30 H30C 0.9600
C31 H31A 0.9600
C31 H31B 0.9600
C31 H31C 0.9600
C32 H32A 0.9600
C32 H32B 0.9600
C32 H32C 0.9600
B1 C57 1.631(5)
B1 C41 1.634(5)
B1 C33 1.638(5)
B1 C49 1.639(5)
C33 C34 1.394(5)
C33 C38 1.397(5)
C34 C35 1.389(5)
C34 H34 0.9300
C35 C36 1.380(6)
C35 C39 1.501(6)
C36 C37 1.383(6)
C36 H36 0.9300
C37 C38 1.382(5)
C37 C40 1.513(6)
C38 H38 0.9300
C39 F3B 1.235(10)
C39 F1B 1.293(12)
C39 F1A 1.308(9)
C39 F3A 1.311(10)
C39 F2B 1.317(11)
C39 F2A 1.352(10)
C40 F6B 1.244(11)
C40 F5A 1.246(11)
C40 F4B 1.311(13)
C40 F4A 1.356(12)
C40 F5B 1.366(10)
C40 F6A 1.379(12)
C41 C42 1.399(5)
C41 C46 1.401(5)
C42 C43 1.396(5)
C42 H42 0.9300
C43 C44 1.367(6)
C43 C47 1.509(6)
C44 C45 1.370(6)
C44 H44 0.9300
C45 C46 1.397(5)
C45 C48 1.504(6)
C46 H46 0.9300
C47 F9A 1.222(15)
C47 F7A 1.250(12)
C47 F9B 1.275(9)
C47 F8A 1.291(13)
C47 F8B 1.329(9)
C47 F7B 1.347(9)
C48 F12B 1.244(13)
C48 F10B 1.274(19)
C48 F11A 1.299(7)
C48 F12A 1.316(8)
C48 F11B 1.335(15)
C48 F10A 1.336(9)
C49 C54 1.395(5)
C49 C50 1.409(4)
C50 C51 1.377(5)
C50 H50 0.9300
C51 C52 1.389(5)
C51 C55 1.497(5)
C52 C53 1.377(6)
C52 H52 0.9300
C53 C54 1.381(6)
C53 C56 1.507(6)
C54 H54 0.9300
C55 F15A 1.225(18)
C55 F14A 1.27(2)
C55 F13A 1.296(19)
C55 F14B 1.316(7)
C55 F13B 1.317(7)
C55 F15B 1.339(7)
C56 F18B 1.17(3)
C56 F17B 1.255(19)
C56 F16A 1.278(7)
C56 F17A 1.328(8)
C56 F18A 1.357(9)
C56 F16B 1.571(16)
C57 C58 1.400(4)
C57 C62 1.406(4)
C58 C59 1.379(4)
C58 H58 0.9300
C59 C60 1.384(5)
C59 C63 1.493(4)
C60 C61 1.386(5)
C60 H60 0.9300
C61 C62 1.380(5)
C61 C64 1.506(5)
C62 H62 0.9300
C63 F20A 1.236(14)
C63 F20B 1.299(7)
C63 F21B 1.308(6)
C63 F19A 1.333(18)
C63 F21A 1.334(15)
C63 F19B 1.336(6)
C64 F24B 1.211(12)
C64 F22B 1.243(12)
C64 F23A 1.291(7)
C64 F23B 1.306(12)
C64 F24A 1.322(7)
C64 F22A 1.333(8)
C65 Cl1 1.635(10)
C65 Cl2 1.769(10)
C65 H65A 0.9700
C65 H65B 0.9700
